data_1565272
loop_
_publ_author_name
'Tian, Yu'
'Yang, Jie'
'Gao, Mingxue'
'Liu, Zhenjiang'
'Zhao, M.'
'Fang, Manman'
'Li, Zhen'

_publ_section_title
;
 Organic Microporous Crystals Driven by Pure C-H&#x2027;&#x2027;&#x2027;\p
 Interactions with Vapors-Induced Crystal-to-Crystal Transformations
;
_journal_name_full 'Materials Horizons'
_journal_paper_doi 10.1039/D1MH01360B
_journal_year 2021
_chemical_formula_moiety 'C36 H22 N2 S3, C Cl2'
_chemical_formula_sum 'C37 H24 Cl2 N2 S3'
_chemical_formula_weight 663.66
_space_group_crystal_system monoclinic
_space_group_IT_number 15
_space_group_name_Hall '-C 2yc'
_space_group_name_H-M_alt 'C 1 2/c 1'
_atom_sites_solution_hydrogens geom
_atom_sites_solution_primary iterative
_audit_block_doi 10.5517/ccdc.csd.cc261rst
_audit_creation_date 2020-05-07
_audit_creation_method
;
Olex2 1.2
(compiled 2018.05.29 svn.r3508 for OlexSys, GUI svn.r5506)
;
_audit_update_record
;
2020-09-05 deposited with the CCDC.	2021-11-15 downloaded from the CCDC.
;
_cell_angle_alpha 90
_cell_angle_beta 126.4255(12)
_cell_angle_gamma 90
_cell_formula_units_Z 4
_cell_length_a 26.9381(4)
_cell_length_b 7.91274(10)
_cell_length_c 18.0152(2)
_cell_measurement_reflns_used 4421
_cell_measurement_temperature 293(2)
_cell_measurement_theta_max 72.816
_cell_measurement_theta_min 4.9140
_cell_volume 3089.79(8)
_computing_cell_refinement 'CrysAlisPro 1.171.39.46e (Rigaku OD, 2018)'
_computing_data_collection 'CrysAlisPro 1.171.39.46e (Rigaku OD, 2018)'
_computing_data_reduction 'CrysAlisPro 1.171.39.46e (Rigaku OD, 2018)'
_computing_molecular_graphics 'Olex2 (Dolomanov et al., 2009)'
_computing_publication_material 'Olex2 (Dolomanov et al., 2009)'
_computing_structure_refinement 'olex2.refine (Bourhis et al., 2015)'
_computing_structure_solution 'olex2.solve (Bourhis et al., 2015)'
_diffrn_ambient_temperature 293(2)
_diffrn_measured_fraction_theta_full 1.000
_diffrn_measured_fraction_theta_max 1.000
_diffrn_measurement_device_type 'SuperNova, Dual, Cu at home/near, AtlasS2'
_diffrn_measurement_method '\w scans'
_diffrn_radiation_type CuK\a
_diffrn_radiation_wavelength 1.54178
_diffrn_reflns_av_R_equivalents 0.0209
_diffrn_reflns_av_unetI/netI 0.0206
_diffrn_reflns_Laue_measured_fraction_full 1.000
_diffrn_reflns_Laue_measured_fraction_max 1.000
_diffrn_reflns_limit_h_max 32
_diffrn_reflns_limit_h_min -30
_diffrn_reflns_limit_k_max 6
_diffrn_reflns_limit_k_min -9
_diffrn_reflns_limit_l_max 21
_diffrn_reflns_limit_l_min -21
_diffrn_reflns_number 5642
_diffrn_reflns_point_group_measured_fraction_full 1.000
_diffrn_reflns_point_group_measured_fraction_max 1.000
_diffrn_reflns_theta_full 67.070
_diffrn_reflns_theta_max 67.070
_diffrn_reflns_theta_min 4.079
_diffrn_source 'micro-focus sealed X-ray tube'
_diffrn_standards_number 0
_exptl_absorpt_coefficient_mu 4.023
_exptl_absorpt_correction_type multi-scan
_exptl_absorpt_process_details
;
CrysAlisPro 1.171.39.46e (Rigaku Oxford Diffraction, 2018)
Empirical absorption correction using spherical harmonics,
 implemented in SCALE3 ABSPACK scaling algorithm.
;
_exptl_crystal_colour yellow
_exptl_crystal_colour_primary yellow
_exptl_crystal_density_diffrn 1.427
_exptl_crystal_description block
_exptl_crystal_F_000 1368
_exptl_crystal_size_max 0.15
_exptl_crystal_size_mid 0.13
_exptl_crystal_size_min 0.1
_refine_diff_density_max 0.413
_refine_diff_density_min -0.446
_refine_diff_density_rms 0.057
_refine_ls_extinction_coef 0.00171(16)
_refine_ls_extinction_expression Fc^*^=kFc[1+0.001xFc^2^\l^3^/sin(2\q)]^-1/4^
_refine_ls_extinction_method 'SHELXL-2014/7 (Sheldrick 2014'
_refine_ls_goodness_of_fit_ref 1.047
_refine_ls_hydrogen_treatment constr
_refine_ls_matrix_type full
_refine_ls_number_parameters 209
_refine_ls_number_reflns 2768
_refine_ls_number_restraints 13
_refine_ls_restrained_S_all 1.056
_refine_ls_R_factor_all 0.0514
_refine_ls_R_factor_gt 0.0488
_refine_ls_shift/su_max 0.001
_refine_ls_shift/su_mean 0.000
_refine_ls_structure_factor_coef Fsqd
_refine_ls_weighting_details 'w=1/[\s^2^(Fo^2^)+(0.0784P)^2^+3.3316P] where P=(Fo^2^+2Fc^2^)/3'
_refine_ls_weighting_scheme calc
_refine_ls_wR_factor_gt 0.1344
_refine_ls_wR_factor_ref 0.1374
_reflns_Friedel_coverage 0.000
_reflns_number_gt 2572
_reflns_number_total 2768
_reflns_threshold_expression 'I > 2\s(I)'
_cod_data_source_file d1mh01360b2.cif
_cod_data_source_block a
_cod_database_code 1565272
_shelx_shelxl_version_number 2014/7
_shelx_space_group_comment
;
The symmetry employed for this shelxl refinement is uniquely defined
by the following loop, which should always be used as a source of
symmetry information in preference to the above space-group names.
They are only intended as comments.
;
_shelx_estimated_absorpt_t_max 0.689
_shelx_estimated_absorpt_t_min 0.584
_olex2_refinement_description
;
1. Fixed Uiso
 At 1.2 times of:
  All C(H) groups
2. Restrained distances
 Cl1-C19
 1.76 with sigma of 0.02
3. Uiso/Uaniso restraints and constraints
Uanis(C19) \\sim Ueq, Uanis(Cl1) \\sim Ueq: with sigma of 0.01 and sigma for
terminal atoms of 0.02
Uanis(Cl1) = Uanis(Cl1A)
4. Others
 Sof(Cl1A)=1-FVAR(1)
 Sof(Cl1)=FVAR(1)
 Fixed Sof: C19(0.5)
5.a Aromatic/amide H refined with riding coordinates:
 C3(H3), C4(H4), C6(H6), C7(H7), C8(H8), C9(H9), C10(H10), C15(H15), C16(H16),
 C17(H17), C18(H18)
;
_olex2_submission_special_instructions 'No special instructions were received'

loop_
_space_group_symop_operation_xyz
'x, y, z'
'-x, y, -z+1/2'
'x+1/2, y+1/2, z'
'-x+1/2, y+1/2, -z+1/2'
'-x, -y, -z'
'x, -y, z-1/2'
'-x+1/2, -y+1/2, -z'
'x+1/2, -y+1/2, z-1/2'

loop_
_atom_site_label
_atom_site_type_symbol
_atom_site_fract_x
_atom_site_fract_y
_atom_site_fract_z
_atom_site_U_iso_or_equiv
_atom_site_adp_type
_atom_site_occupancy
_atom_site_site_symmetry_order
_atom_site_calc_flag
_atom_site_refinement_flags_posn
_atom_site_refinement_flags_adp
_atom_site_refinement_flags_occupancy
_atom_site_disorder_assembly
_atom_site_disorder_group
S1 S 0.5000 0.52107(10) 0.2500 0.0483(3) Uani 1 2 d S T P . .
S2 S 0.27343(3) -0.33873(8) 0.23070(5) 0.0556(2) Uani 1 1 d . . . . .
N1 N 0.35314(7) -0.0459(2) 0.24292(12) 0.0388(4) Uani 1 1 d . . . . .
C1 C 0.47317(8) 0.2025(3) 0.25022(12) 0.0333(4) Uani 1 1 d . . . . .
C2 C 0.45410(9) 0.3669(3) 0.25092(14) 0.0376(5) Uani 1 1 d . . . . .
C3 C 0.40313(10) 0.3968(3) 0.25119(16) 0.0430(5) Uani 1 1 d . . . . .
H3 H 0.3911 0.5064 0.2523 0.052 Uiso 1 1 calc R . . . .
C4 C 0.37113(9) 0.2603(3) 0.24986(15) 0.0428(5) Uani 1 1 d . . . . .
H4 H 0.3372 0.2777 0.2504 0.051 Uiso 1 1 calc R . . . .
C5 C 0.38899(9) 0.0953(3) 0.24776(14) 0.0376(5) Uani 1 1 d . . . . .
C6 C 0.43959(8) 0.0650(3) 0.24844(13) 0.0351(4) Uani 1 1 d . . . . .
H6 H 0.4513 -0.0452 0.2477 0.042 Uiso 1 1 calc R . . . .
C7 C 0.28052(11) 0.0192(3) 0.07812(15) 0.0462(5) Uani 1 1 d . . . . .
H7 H 0.3079 0.0999 0.0844 0.055 Uiso 1 1 calc R . . . .
C8 C 0.22528(12) -0.0077(4) -0.00779(17) 0.0554(6) Uani 1 1 d . . . . .
H8 H 0.2165 0.0525 -0.0587 0.067 Uiso 1 1 calc R . . . .
C9 C 0.18346(12) -0.1228(4) -0.01808(18) 0.0610(7) Uani 1 1 d . . . . .
H9 H 0.1457 -0.1379 -0.0752 0.073 Uiso 1 1 calc R . . . .
C10 C 0.19788(11) -0.2157(3) 0.05698(19) 0.0563(7) Uani 1 1 d . . . . .
H10 H 0.1696 -0.2934 0.0502 0.068 Uiso 1 1 calc R . . . .
C11 C 0.25404(10) -0.1948(3) 0.14247(16) 0.0426(5) Uani 1 1 d . . . . .
C12 C 0.29591(9) -0.0723(3) 0.15536(14) 0.0372(5) Uani 1 1 d . . . . .
C13 C 0.36184(9) -0.0896(3) 0.32612(14) 0.0371(5) Uani 1 1 d . . . . .
C14 C 0.32678(10) -0.2171(3) 0.32856(16) 0.0435(5) Uani 1 1 d . . . . .
C15 C 0.33553(12) -0.2569(4) 0.41050(19) 0.0592(7) Uani 1 1 d . . . . .
H15 H 0.3107 -0.3385 0.4105 0.071 Uiso 1 1 calc R . . . .
C16 C 0.38026(14) -0.1782(4) 0.49172(19) 0.0644(7) Uani 1 1 d . . . . .
H16 H 0.3861 -0.2069 0.5465 0.077 Uiso 1 1 calc R . . . .
C17 C 0.41645(12) -0.0558(4) 0.49090(17) 0.0574(7) Uani 1 1 d . . . . .
H17 H 0.4473 -0.0030 0.5456 0.069 Uiso 1 1 calc R . . . .
C18 C 0.40704(10) -0.0112(3) 0.40889(15) 0.0479(5) Uani 1 1 d . . . . .
H18 H 0.4314 0.0727 0.4093 0.057 Uiso 1 1 calc R . . . .
C19 C 0.4808(5) 0.5575(13) 0.4968(8) 0.131(4) Uani 0.5 1 d D U . . .
Cl1 Cl 0.4953(2) 0.3515(5) 0.5480(3) 0.1403(10) Uani 0.560(4) 1 d D U . A 1
Cl1A Cl 0.4591(3) 0.4103(6) 0.5123(4) 0.1403(10) Uani 0.440(4) 1 d . . . A 2

loop_
_atom_site_aniso_label
_atom_site_aniso_U_11
_atom_site_aniso_U_22
_atom_site_aniso_U_33
_atom_site_aniso_U_23
_atom_site_aniso_U_13
_atom_site_aniso_U_12
S1 0.0412(4) 0.0396(4) 0.0719(5) 0.000 0.0378(4) 0.000
S2 0.0484(4) 0.0471(4) 0.0694(4) -0.0003(3) 0.0339(3) -0.0108(2)
N1 0.0260(8) 0.0519(10) 0.0409(9) -0.0008(8) 0.0211(7) -0.0048(7)
C1 0.0231(9) 0.0444(11) 0.0309(9) 0.0006(8) 0.0152(7) 0.0015(8)
C2 0.0289(10) 0.0437(11) 0.0401(10) -0.0014(9) 0.0205(8) -0.0005(8)
C3 0.0336(10) 0.0457(12) 0.0525(12) -0.0008(10) 0.0272(10) 0.0052(9)
C4 0.0287(10) 0.0553(13) 0.0486(11) -0.0014(10) 0.0253(9) 0.0023(9)
C5 0.0261(9) 0.0493(12) 0.0381(10) 0.0013(9) 0.0196(8) -0.0021(9)
C6 0.0258(9) 0.0422(10) 0.0368(10) 0.0004(8) 0.0184(8) 0.0000(8)
C7 0.0428(12) 0.0548(13) 0.0445(11) -0.0032(10) 0.0279(10) 0.0000(10)
C8 0.0522(14) 0.0645(15) 0.0416(12) -0.0056(11) 0.0234(11) 0.0073(12)
C9 0.0427(13) 0.0699(17) 0.0470(13) -0.0168(12) 0.0139(11) 0.0006(12)
C10 0.0380(12) 0.0544(14) 0.0660(16) -0.0190(12) 0.0252(11) -0.0090(10)
C11 0.0332(10) 0.0436(11) 0.0523(12) -0.0084(10) 0.0261(10) -0.0002(9)
C12 0.0275(9) 0.0457(11) 0.0415(10) -0.0073(9) 0.0221(9) 0.0011(8)
C13 0.0261(9) 0.0449(11) 0.0424(10) 0.0057(9) 0.0215(8) 0.0060(8)
C14 0.0321(10) 0.0475(12) 0.0530(12) 0.0069(10) 0.0265(10) 0.0048(9)
C15 0.0519(14) 0.0683(16) 0.0650(16) 0.0203(13) 0.0388(13) 0.0041(12)
C16 0.0624(16) 0.084(2) 0.0514(14) 0.0207(14) 0.0363(13) 0.0117(15)
C17 0.0487(13) 0.0725(17) 0.0416(12) 0.0055(11) 0.0216(11) 0.0067(12)
C18 0.0366(11) 0.0578(14) 0.0442(12) 0.0033(10) 0.0212(10) -0.0018(10)
C19 0.126(7) 0.120(6) 0.124(6) -0.026(5) 0.062(5) 0.036(5)
Cl1 0.149(3) 0.115(2) 0.158(3) -0.0422(18) 0.091(2) -0.0276(17)
Cl1A 0.149(3) 0.115(2) 0.158(3) -0.0422(18) 0.091(2) -0.0276(17)

loop_
_atom_type_symbol
_atom_type_description
_atom_type_scat_dispersion_real
_atom_type_scat_dispersion_imag
_atom_type_scat_source
C C 0.0181 0.0091 'International Tables Vol C Tables 4.2.6.8 and 6.1.1.4'
H H 0.0000 0.0000 'International Tables Vol C Tables 4.2.6.8 and 6.1.1.4'
Cl Cl 0.3639 0.7018 'International Tables Vol C Tables 4.2.6.8 and 6.1.1.4'
N N 0.0311 0.0180 'International Tables Vol C Tables 4.2.6.8 and 6.1.1.4'
S S 0.3331 0.5567 'International Tables Vol C Tables 4.2.6.8 and 6.1.1.4'

loop_
_geom_angle_atom_site_label_1
_geom_angle_atom_site_label_2
_geom_angle_atom_site_label_3
_geom_angle
_geom_angle_site_symmetry_1
_geom_angle_site_symmetry_3
_geom_angle_publ_flag
C2 S1 C2 91.24(14) . 2_655 ?
C14 S2 C11 100.29(11) . . ?
C12 N1 C5 115.22(17) . . ?
C13 N1 C5 116.15(17) . . ?
C13 N1 C12 121.84(16) . . ?
C2 C1 C1 111.84(11) . 2_655 ?
C2 C1 C6 119.03(17) . . ?
C6 C1 C1 129.12(11) . 2_655 ?
C1 C2 S1 112.54(14) . . ?
C3 C2 S1 125.87(17) . . ?
C3 C2 C1 121.58(19) . . ?
C2 C3 H3 120.8 . . ?
C4 C3 C2 118.4(2) . . ?
C4 C3 H3 120.8 . . ?
C3 C4 H4 119.6 . . ?
C3 C4 C5 120.78(18) . . ?
C5 C4 H4 119.6 . . ?
C4 C5 N1 119.64(17) . . ?
C6 C5 N1 119.22(19) . . ?
C6 C5 C4 121.13(19) . . ?
C1 C6 H6 120.5 . . ?
C5 C6 C1 119.08(19) . . ?
C5 C6 H6 120.5 . . ?
C8 C7 H7 119.3 . . ?
C8 C7 C12 121.4(2) . . ?
C12 C7 H7 119.3 . . ?
C7 C8 H8 119.9 . . ?
C9 C8 C7 120.2(2) . . ?
C9 C8 H8 119.9 . . ?
C8 C9 H9 120.3 . . ?
C8 C9 C10 119.4(2) . . ?
C10 C9 H9 120.3 . . ?
C9 C10 H10 119.6 . . ?
C9 C10 C11 120.9(2) . . ?
C11 C10 H10 119.6 . . ?
C10 C11 S2 117.93(19) . . ?
C10 C11 C12 120.5(2) . . ?
C12 C11 S2 121.34(17) . . ?
C7 C12 N1 120.98(19) . . ?
C7 C12 C11 117.5(2) . . ?
C11 C12 N1 121.5(2) . . ?
C14 C13 N1 121.26(19) . . ?
C18 C13 N1 120.99(19) . . ?
C18 C13 C14 117.7(2) . . ?
C13 C14 S2 121.87(17) . . ?
C15 C14 S2 117.66(19) . . ?
C15 C14 C13 120.4(2) . . ?
C14 C15 H15 119.4 . . ?
C16 C15 C14 121.2(2) . . ?
C16 C15 H15 119.4 . . ?
C15 C16 H16 120.5 . . ?
C15 C16 C17 119.0(2) . . ?
C17 C16 H16 120.5 . . ?
C16 C17 H17 119.8 . . ?
C16 C17 C18 120.4(2) . . ?
C18 C17 H17 119.8 . . ?
C13 C18 H18 119.4 . . ?
C17 C18 C13 121.2(2) . . ?
C17 C18 H18 119.4 . . ?
C19 C19 Cl1 54.2(9) 5_666 . ?
C19 C19 Cl1 79.2(12) 5_666 5_666 ?
C19 C19 Cl1A 79.0(11) 5_666 . ?
C19 C19 Cl1A 52.4(10) 5_666 5_666 ?
Cl1 C19 Cl1 133.4(6) 5_666 . ?
Cl1A C19 Cl1A 131.4(6) . 5_666 ?
C19 Cl1 C19 46.6(6) 5_666 . ?
C19 Cl1A C19 48.6(6) . 5_666 ?

loop_
_geom_bond_atom_site_label_1
_geom_bond_atom_site_label_2
_geom_bond_distance
_geom_bond_site_symmetry_2
_geom_bond_publ_flag
S1 C2 1.744(2) . ?
S1 C2 1.744(2) 2_655 ?
S2 C11 1.764(2) . ?
S2 C14 1.758(2) . ?
N1 C5 1.445(3) . ?
N1 C12 1.421(3) . ?
N1 C13 1.416(3) . ?
C1 C1 1.450(4) 2_655 ?
C1 C2 1.401(3) . ?
C1 C6 1.403(3) . ?
C2 C3 1.396(3) . ?
C3 H3 0.9300 . ?
C3 C4 1.373(3) . ?
C4 H4 0.9300 . ?
C4 C5 1.400(3) . ?
C5 C6 1.377(3) . ?
C6 H6 0.9300 . ?
C7 H7 0.9300 . ?
C7 C8 1.386(3) . ?
C7 C12 1.395(3) . ?
C8 H8 0.9300 . ?
C8 C9 1.373(4) . ?
C9 H9 0.9300 . ?
C9 C10 1.377(4) . ?
C10 H10 0.9300 . ?
C10 C11 1.386(3) . ?
C11 C12 1.398(3) . ?
C13 C14 1.400(3) . ?
C13 C18 1.391(3) . ?
C14 C15 1.386(3) . ?
C15 H15 0.9300 . ?
C15 C16 1.374(4) . ?
C16 H16 0.9300 . ?
C16 C17 1.380(4) . ?
C17 H17 0.9300 . ?
C17 C18 1.388(3) . ?
C18 H18 0.9300 . ?
C19 C19 1.331(18) 5_666 ?
C19 Cl1 1.798(12) . ?
C19 Cl1 1.485(14) 5_666 ?
C19 Cl1A 1.740(14) 5_666 ?
C19 Cl1A 1.404(14) . ?
Cl1 C19 1.485(14) 5_666 ?
Cl1A C19 1.740(14) 5_666 ?

loop_
_geom_torsion_atom_site_label_1
_geom_torsion_atom_site_label_2
_geom_torsion_atom_site_label_3
_geom_torsion_atom_site_label_4
_geom_torsion
_geom_torsion_site_symmetry_1
_geom_torsion_site_symmetry_2
_geom_torsion_site_symmetry_3
_geom_torsion_site_symmetry_4
_geom_torsion_publ_flag
S1 C2 C3 C4 178.57(16) . . . . ?
S2 C11 C12 N1 -7.0(3) . . . . ?
S2 C11 C12 C7 170.53(16) . . . . ?
S2 C14 C15 C16 174.1(2) . . . . ?
N1 C5 C6 C1 178.01(17) . . . . ?
N1 C13 C14 S2 3.9(3) . . . . ?
N1 C13 C14 C15 -179.3(2) . . . . ?
N1 C13 C18 C17 -178.9(2) . . . . ?
C1 C1 C2 S1 0.5(3) 2_655 . . . ?
C1 C1 C2 C3 179.8(2) 2_655 . . . ?
C1 C1 C6 C5 -178.9(2) 2_655 . . . ?
C1 C2 C3 C4 -0.6(3) . . . . ?
C2 S1 C2 C1 -0.20(10) 2_655 . . . ?
C2 S1 C2 C3 -179.5(2) 2_655 . . . ?
C2 C1 C6 C5 -0.2(3) . . . . ?
C2 C3 C4 C5 -0.4(3) . . . . ?
C3 C4 C5 N1 -177.7(2) . . . . ?
C3 C4 C5 C6 1.0(3) . . . . ?
C4 C5 C6 C1 -0.7(3) . . . . ?
C5 N1 C12 C7 8.1(3) . . . . ?
C5 N1 C12 C11 -174.45(18) . . . . ?
C5 N1 C13 C14 175.87(18) . . . . ?
C5 N1 C13 C18 -6.3(3) . . . . ?
C6 C1 C2 S1 -178.38(14) . . . . ?
C6 C1 C2 C3 0.9(3) . . . . ?
C7 C8 C9 C10 -2.4(4) . . . . ?
C8 C7 C12 N1 178.9(2) . . . . ?
C8 C7 C12 C11 1.4(3) . . . . ?
C8 C9 C10 C11 -0.3(4) . . . . ?
C9 C10 C11 S2 -171.2(2) . . . . ?
C9 C10 C11 C12 3.5(4) . . . . ?
C10 C11 C12 N1 178.5(2) . . . . ?
C10 C11 C12 C7 -3.9(3) . . . . ?
C11 S2 C14 C13 -27.2(2) . . . . ?
C11 S2 C14 C15 155.99(19) . . . . ?
C12 N1 C5 C4 74.7(2) . . . . ?
C12 N1 C5 C6 -104.1(2) . . . . ?
C12 N1 C13 C14 26.1(3) . . . . ?
C12 N1 C13 C18 -156.1(2) . . . . ?
C12 C7 C8 C9 1.8(4) . . . . ?
C13 N1 C5 C4 -77.1(2) . . . . ?
C13 N1 C5 C6 104.2(2) . . . . ?
C13 N1 C12 C7 158.1(2) . . . . ?
C13 N1 C12 C11 -24.4(3) . . . . ?
C13 C14 C15 C16 -2.8(4) . . . . ?
C14 S2 C11 C10 -156.76(18) . . . . ?
C14 S2 C11 C12 28.6(2) . . . . ?
C14 C13 C18 C17 -1.0(3) . . . . ?
C14 C15 C16 C17 0.8(4) . . . . ?
C15 C16 C17 C18 1.0(4) . . . . ?
C16 C17 C18 C13 -0.9(4) . . . . ?
C18 C13 C14 S2 -173.95(17) . . . . ?
C18 C13 C14 C15 2.8(3) . . . . ?
Cl1 C19 Cl1 C19 -0.002(3) 5_666 . . 5_666 ?
Cl1A C19 Cl1A C19 0.003(2) 5_666 . . 5_666 ?
